data_4002718
loop_
_publ_author_name
'M\;aczka, Miros\/law'
'G\;agor, Anna'
'Ptak, Maciej'
'Paraguassu, Waldeci'
'da Silva, Tercio Almeida'
'Sieradzki, Adam'
'Pikul, Adam'

_publ_section_title
;
 Phase Transitions and Coexistence of Magnetic and Electric Orders in the
 Methylhydrazinium Metal Formate Frameworks
;
_journal_issue 5
_journal_name_full 'Chemistry of Materials'
_journal_page_first 2264
_journal_paper_doi 10.1021/acs.chemmater.6b05249
_journal_volume 29
_journal_year 2017
_chemical_formula_sum 'C4 H10 Mg N2 O6'
_chemical_formula_weight 206.45
_space_group_crystal_system trigonal
_space_group_IT_number 167
_space_group_name_Hall '-R 3 2"c'
_space_group_name_H-M_alt 'R -3 c :H'
_symmetry_space_group_name_Hall '-R 3 2"c'
_symmetry_space_group_name_H-M 'R -3 c :H'
_atom_sites_solution_hydrogens geom
_audit_creation_method SHELXL-2014/7
_cell_angle_alpha 90
_cell_angle_beta 90
_cell_angle_gamma 120
_cell_formula_units_Z 6
_cell_length_a 8.0356(4)
_cell_length_b 8.0356(4)
_cell_length_c 22.7207(16)
_cell_measurement_reflns_used 560
_cell_measurement_temperature 345(1)
_cell_measurement_theta_max 26.1610
_cell_measurement_theta_min 3.4200
_cell_volume 1270.54(13)
_computing_cell_refinement 'CrysAlisPro 1.171.38.41 (Rigaku OD, 2015)'
_computing_data_collection 'CrysAlisPro 1.171.38.41 (Rigaku OD, 2015)'
_computing_data_reduction 'CrysAlisPro 1.171.38.41 (Rigaku OD, 2015)'
_computing_structure_refinement 'SHELXL-2014/7 (Sheldrick, 2014)'
_diffrn_ambient_environment air
_diffrn_ambient_temperature 345(1)
_diffrn_detector 'CCD plate'
_diffrn_detector_area_resol_mean 10.6249
_diffrn_detector_type Atlas
_diffrn_measured_fraction_theta_full 0.957
_diffrn_measured_fraction_theta_max 0.883
_diffrn_measurement_device 'four-circle diffractometer'
_diffrn_measurement_device_type 'Xcalibur, Atlas'
_diffrn_radiation_monochromator graphite
_diffrn_radiation_probe x-ray
_diffrn_radiation_type 'Mo K\a'
_diffrn_radiation_wavelength 0.71073
_diffrn_reflns_av_R_equivalents 0.0254
_diffrn_reflns_av_unetI/netI 0.0320
_diffrn_reflns_Laue_measured_fraction_full 0.957
_diffrn_reflns_Laue_measured_fraction_max 0.883
_diffrn_reflns_limit_h_max 11
_diffrn_reflns_limit_h_min -7
_diffrn_reflns_limit_k_max 9
_diffrn_reflns_limit_k_min -10
_diffrn_reflns_limit_l_max 17
_diffrn_reflns_limit_l_min -30
_diffrn_reflns_number 1280
_diffrn_reflns_point_group_measured_fraction_full 0.957
_diffrn_reflns_point_group_measured_fraction_max 0.883
_diffrn_reflns_theta_full 28.000
_diffrn_reflns_theta_max 29.415
_diffrn_reflns_theta_min 3.433
_diffrn_source 'fine-focus sealed X-ray tube'
_diffrn_source_type 'Enhance (Mo) X-ray Source'
_exptl_absorpt_coefficient_mu 0.213
_exptl_absorpt_correction_T_max 1.00000
_exptl_absorpt_correction_T_min 0.99195
_exptl_absorpt_correction_type multi-scan
_exptl_absorpt_process_details
;
CrysAlisPro 1.171.38.41 (Rigaku Oxford Diffraction, 2015)
Empirical absorption correction using spherical harmonics,
 implemented in SCALE3 ABSPACK scaling algorithm.
;
_exptl_crystal_density_diffrn 1.619
_exptl_crystal_description prism
_exptl_crystal_F_000 648
_exptl_crystal_size_max 0.15
_exptl_crystal_size_mid 0.14
_exptl_crystal_size_min 0.12
_refine_diff_density_max 0.179
_refine_diff_density_min -0.272
_refine_diff_density_rms 0.046
_refine_ls_extinction_method none
_refine_ls_goodness_of_fit_ref 1.113
_refine_ls_hydrogen_treatment constr
_refine_ls_matrix_type full
_refine_ls_number_parameters 26
_refine_ls_number_reflns 348
_refine_ls_number_restraints 0
_refine_ls_restrained_S_all 1.113
_refine_ls_R_factor_all 0.0496
_refine_ls_R_factor_gt 0.0339
_refine_ls_shift/su_max 0.000
_refine_ls_shift/su_mean 0.000
_refine_ls_structure_factor_coef Fsqd
_refine_ls_weighting_details 'w=1/[\s^2^(Fo^2^)+(0.0349P)^2^+0.1680P] where P=(Fo^2^+2Fc^2^)/3'
_refine_ls_weighting_scheme calc
_refine_ls_wR_factor_gt 0.0715
_refine_ls_wR_factor_ref 0.0776
_reflns_Friedel_coverage 0.000
_reflns_number_gt 277
_reflns_number_total 348
_reflns_threshold_expression 'I > 2\s(I)'
_cod_data_source_file cm6b05249_si_004.cif
_cod_data_source_block Mg345
_cod_depositor_comments 'Adding full bibliography for 4002715--4002727.cif.'
_cod_original_cell_volume 1270.54(15)
_cod_database_code 4002718
_shelx_shelxl_version_number 2014/7
_shelx_space_group_comment
;
The symmetry employed for this shelxl refinement is uniquely defined
by the following loop, which should always be used as a source of
symmetry information in preference to the above space-group names.
They are only intended as comments.
;
_oxdiff_exptl_absorpt_empirical_full_min 0.984
_oxdiff_exptl_absorpt_empirical_full_max 1.019
_oxdiff_exptl_absorpt_empirical_details
;
Empirical correction (ABSPACK) includes:
- Absorption correction using spherical harmonics
- Frame scaling
;

loop_
_space_group_symop_operation_xyz
'x, y, z'
'-y, x-y, z'
'-x+y, -x, z'
'y, x, -z+1/2'
'x-y, -y, -z+1/2'
'-x, -x+y, -z+1/2'
'x+2/3, y+1/3, z+1/3'
'-y+2/3, x-y+1/3, z+1/3'
'-x+y+2/3, -x+1/3, z+1/3'
'y+2/3, x+1/3, -z+5/6'
'x-y+2/3, -y+1/3, -z+5/6'
'-x+2/3, -x+y+1/3, -z+5/6'
'x+1/3, y+2/3, z+2/3'
'-y+1/3, x-y+2/3, z+2/3'
'-x+y+1/3, -x+2/3, z+2/3'
'y+1/3, x+2/3, -z+7/6'
'x-y+1/3, -y+2/3, -z+7/6'
'-x+1/3, -x+y+2/3, -z+7/6'
'-x, -y, -z'
'y, -x+y, -z'
'x-y, x, -z'
'-y, -x, z-1/2'
'-x+y, y, z-1/2'
'x, x-y, z-1/2'
'-x+2/3, -y+1/3, -z+1/3'
'y+2/3, -x+y+1/3, -z+1/3'
'x-y+2/3, x+1/3, -z+1/3'
'-y+2/3, -x+1/3, z-1/6'
'-x+y+2/3, y+1/3, z-1/6'
'x+2/3, x-y+1/3, z-1/6'
'-x+1/3, -y+2/3, -z+2/3'
'y+1/3, -x+y+2/3, -z+2/3'
'x-y+1/3, x+2/3, -z+2/3'
'-y+1/3, -x+2/3, z+1/6'
'-x+y+1/3, y+2/3, z+1/6'
'x+1/3, x-y+2/3, z+1/6'

loop_
_atom_site_label
_atom_site_type_symbol
_atom_site_fract_x
_atom_site_fract_y
_atom_site_fract_z
_atom_site_U_iso_or_equiv
_atom_site_adp_type
_atom_site_occupancy
_atom_site_site_symmetry_order
_atom_site_calc_flag
_atom_site_refinement_flags_posn
_atom_site_refinement_flags_adp
_atom_site_refinement_flags_occupancy
_atom_site_disorder_assembly
_atom_site_disorder_group
N1 N 0.7479(7) 0.3333 0.0833 0.0434(16) Uani 0.3333 2 d S T P A 1
H1A H 0.7630 0.2322 0.0774 0.052 Uiso 0.1667 1 calc R U P A 1
H1B H 0.8642 0.4345 0.0892 0.052 Uiso 0.1667 1 calc R U P A 1
N2 N 0.662(3) 0.362(2) 0.13656(18) 0.0548(18) Uiso 0.1667 1 d . . P B 1
H2A H 0.5491 0.2578 0.1438 0.082 Uiso 0.2778 1 calc R U P B 1
H2B H 0.6787 0.4562 0.1607 0.082 Uiso 0.2778 1 calc R U P B 1
H2C H 0.7557 0.3349 0.1423 0.082 Uiso 0.2778 1 calc R U P B 1
C2 C 0.662(3) 0.362(2) 0.13656(18) 0.0548(18) Uiso 0.1667 1 d . . P C 1
Mg1 Mg 0.3333 0.6667 0.1667 0.0202(3) Uani 1 6 d S T P . .
O1 O 0.55062(14) 0.67228(14) 0.21880(4) 0.0331(4) Uani 1 1 d . . . . .
C1 C 0.5433(3) 0.5433(3) 0.2500 0.0334(6) Uani 1 2 d S T P . .
H1 H 0.4275 0.4275 0.2500 0.040 Uiso 1 2 calc R U P . .

loop_
_atom_site_aniso_label
_atom_site_aniso_U_11
_atom_site_aniso_U_22
_atom_site_aniso_U_33
_atom_site_aniso_U_23
_atom_site_aniso_U_13
_atom_site_aniso_U_12
N1 0.030(2) 0.030(3) 0.070(5) -0.011(3) -0.0054(15) 0.0149(14)
Mg1 0.0202(4) 0.0202(4) 0.0203(6) 0.000 0.000 0.01008(19)
O1 0.0314(6) 0.0315(6) 0.0363(7) 0.0066(5) -0.0052(4) 0.0156(5)
C1 0.0273(8) 0.0273(8) 0.0423(14) 0.0043(5) -0.0043(5) 0.0111(9)

loop_
_atom_type_symbol
_atom_type_description
_atom_type_scat_dispersion_real
_atom_type_scat_dispersion_imag
_atom_type_scat_source
C C 0.0033 0.0016 'International Tables Vol C Tables 4.2.6.8 and 6.1.1.4'
O O 0.0106 0.0060 'International Tables Vol C Tables 4.2.6.8 and 6.1.1.4'
Mg Mg 0.0486 0.0363 'International Tables Vol C Tables 4.2.6.8 and 6.1.1.4'
N N 0.0061 0.0033 'International Tables Vol C Tables 4.2.6.8 and 6.1.1.4'
H H 0.0000 0.0000 'International Tables Vol C Tables 4.2.6.8 and 6.1.1.4'

loop_
_geom_angle_atom_site_label_1
_geom_angle_atom_site_label_2
_geom_angle_atom_site_label_3
_geom_angle
_geom_angle_site_symmetry_1
_geom_angle_site_symmetry_3
N2 N1 N2 117.3(14) 2_655 18_654
N2 N1 H1A 108.0 2_655 .
N2 N1 H1A 108.0 18_654 .
N2 N1 H1B 108.0 2_655 .
N2 N1 H1B 108.0 18_654 .
H1A N1 H1B 107.2 . .
N1 N2 H2A 109.5 2_655 .
N1 N2 H2B 109.5 2_655 .
H2A N2 H2B 109.5 . .
N1 N2 H2C 109.5 2_655 .
H2A N2 H2C 109.5 . .
H2B N2 H2C 109.5 . .
O1 Mg1 O1 91.09(4) 25_565 27
O1 Mg1 O1 91.09(4) 25_565 26_455
O1 Mg1 O1 91.09(4) 27 26_455
O1 Mg1 O1 88.91(4) 25_565 3_565
O1 Mg1 O1 180.0 27 3_565
O1 Mg1 O1 88.91(4) 26_455 3_565
O1 Mg1 O1 180.0 25_565 .
O1 Mg1 O1 88.91(4) 27 .
O1 Mg1 O1 88.91(4) 26_455 .
O1 Mg1 O1 91.09(4) 3_565 .
O1 Mg1 O1 88.91(4) 25_565 2_665
O1 Mg1 O1 88.91(4) 27 2_665
O1 Mg1 O1 180.00(6) 26_455 2_665
O1 Mg1 O1 91.09(4) 3_565 2_665
O1 Mg1 O1 91.09(4) . 2_665
C1 O1 Mg1 128.25(11) . .
O1 C1 O1 127.2(2) . 4
O1 C1 H1 116.4 . .
O1 C1 H1 116.4 4 .

loop_
_geom_bond_atom_site_label_1
_geom_bond_atom_site_label_2
_geom_bond_distance
_geom_bond_site_symmetry_2
N1 N2 1.441(10) 2_655
N1 N2 1.441(10) 18_654
N1 H1A 0.8900 .
N1 H1B 0.8900 .
N2 N1 1.276(5) 2_655
N2 H2A 0.8900 .
N2 H2B 0.8900 .
N2 H2C 0.8900 .
Mg1 O1 2.0916(9) 25_565
Mg1 O1 2.0916(9) 27
Mg1 O1 2.0916(9) 26_455
Mg1 O1 2.0916(9) 3_565
Mg1 O1 2.0916(9) .
Mg1 O1 2.0916(9) 2_665
O1 C1 1.2327(14) .
C1 O1 1.2328(14) 4
C1 H1 0.9300 .

loop_
_geom_hbond_atom_site_label_D
_geom_hbond_atom_site_label_H
_geom_hbond_atom_site_label_A
_geom_hbond_distance_DH
_geom_hbond_distance_HA
_geom_hbond_distance_DA
_geom_hbond_angle_DHA
_geom_hbond_site_symmetry_A
N1 H1B O1 0.89 2.01 2.898(3) 171.9 25_665
N1 H1B O1 0.89 2.59 3.2114(10) 127.6 28_665
N1 H1A O1 0.89 2.59 3.2114(10) 127.6 27_545
N1 H1A O1 0.89 2.01 2.898(3) 171.9 29_545
